data_2215666
loop_
_publ_author_name
'Yun-Peng Diao'
'Kun Li'

_publ_section_title
;Aqua(azido)(\m-azido)bis{2-[(2-dimethylaminoethylimino)methyl]-6-methoxyphenolato}dicopper(II)
 monohydrate
;
_journal_coeditor_code SJ2351
_journal_issue 10
_journal_name_full 'Acta Crystallographica Section E'
_journal_page_first m2496
_journal_page_last m2497
_journal_paper_doi 10.1107/S1600536807043267
_journal_volume 63
_journal_year 2007
_chemical_formula_iupac '[Cu2 (C12 H17 N2 O2)2 (N3)2 (H2 O)], H2 O'
_chemical_formula_moiety 'C24 H36 Cu2 N10 O5, H2 O'
_chemical_formula_sum 'C24 H38 Cu2 N10 O6'
_chemical_formula_weight 689.72
_chemical_name_systematic
;
Aqua(azido)(\m-azido)bis{2-[(2-dimethylaminoethylimino)methyl]-
6-methoxyphenolato}dicopper(II) monohydrate
;
_space_group_IT_number 14
_symmetry_cell_setting monoclinic
_symmetry_space_group_name_Hall '-P 2ybc'
_symmetry_space_group_name_H-M 'P 1 21/c 1'
_atom_sites_solution_hydrogens geom
_atom_sites_solution_primary direct
_atom_sites_solution_secondary difmap
_audit_creation_method SHELXL-97
_cell_angle_alpha 90.00
_cell_angle_beta 105.821(2)
_cell_angle_gamma 90.00
_cell_formula_units_Z 4
_cell_length_a 16.232(3)
_cell_length_b 13.540(2)
_cell_length_c 13.997(3)
_cell_measurement_reflns_used 2127
_cell_measurement_temperature 293(2)
_cell_measurement_theta_max 25.3
_cell_measurement_theta_min 2.4
_cell_volume 2959.7(9)
_computing_cell_refinement 'SAINT (Bruker, 2000)'
_computing_data_collection 'SMART (Bruker, 2000)'
_computing_data_reduction 'SAINT (Bruker, 2000)'
_computing_molecular_graphics 'SHELXTL (Bruker, 2000)'
_computing_publication_material 'SHELXTL (Bruker, 2000)'
_computing_structure_refinement 'SHELXTL (Bruker, 2000)'
_computing_structure_solution 'SHELXTL (Bruker, 2000)'
_diffrn_ambient_temperature 293(2)
_diffrn_measured_fraction_theta_full 0.948
_diffrn_measured_fraction_theta_max 0.948
_diffrn_measurement_device_type 'Bruker SMART CCD area-detector'
_diffrn_measurement_method \w
_diffrn_radiation_monochromator graphite
_diffrn_radiation_source 'fine-focus sealed tube'
_diffrn_radiation_type MoK\a
_diffrn_radiation_wavelength 0.71073
_diffrn_reflns_av_R_equivalents 0.0832
_diffrn_reflns_av_sigmaI/netI 0.0944
_diffrn_reflns_limit_h_max 20
_diffrn_reflns_limit_h_min -20
_diffrn_reflns_limit_k_max 18
_diffrn_reflns_limit_k_min -17
_diffrn_reflns_limit_l_max 18
_diffrn_reflns_limit_l_min -18
_diffrn_reflns_number 25203
_diffrn_reflns_theta_full 28.31
_diffrn_reflns_theta_max 28.31
_diffrn_reflns_theta_min 1.30
_diffrn_standards_number 0
_exptl_absorpt_coefficient_mu 1.493
_exptl_absorpt_correction_T_max 0.6007
_exptl_absorpt_correction_T_min 0.5530
_exptl_absorpt_correction_type multi-scan
_exptl_absorpt_process_details '(SADABS; Bruker, 2000)'
_exptl_crystal_colour 'deep blue'
_exptl_crystal_density_diffrn 1.548
_exptl_crystal_density_method 'not measured'
_exptl_crystal_description Block
_exptl_crystal_F_000 1432
_exptl_crystal_size_max 0.45
_exptl_crystal_size_mid 0.40
_exptl_crystal_size_min 0.38
_refine_diff_density_max 0.850
_refine_diff_density_min -0.528
_refine_ls_extinction_method none
_refine_ls_goodness_of_fit_ref 1.017
_refine_ls_hydrogen_treatment mixed
_refine_ls_matrix_type full
_refine_ls_number_parameters 397
_refine_ls_number_reflns 6982
_refine_ls_number_restraints 6
_refine_ls_restrained_S_all 1.017
_refine_ls_R_factor_all 0.1186
_refine_ls_R_factor_gt 0.0664
_refine_ls_shift/su_max <0.001
_refine_ls_shift/su_mean <0.001
_refine_ls_structure_factor_coef Fsqd
_refine_ls_weighting_details 'calc w=1/[\s^2^(Fo^2^)+(0.0820P)^2^] where P=(Fo^2^+2Fc^2^)/3'
_refine_ls_weighting_scheme calc
_refine_ls_wR_factor_gt 0.1523
_refine_ls_wR_factor_ref 0.1775
_reflns_number_gt 4183
_reflns_number_total 6982
_reflns_threshold_expression I>2\s(I)
_cod_data_source_file sj2351.cif
_cod_data_source_block I
_cod_original_sg_symbol_H-M 'P 21/c'
_cod_database_code 2215666
_cod_database_fobs_code 2215666

loop_
_symmetry_equiv_pos_as_xyz
'x, y, z'
'-x, y+1/2, -z+1/2'
'-x, -y, -z'
'x, -y-1/2, z-1/2'

loop_
_atom_site_type_symbol
_atom_site_label
_atom_site_fract_x
_atom_site_fract_y
_atom_site_fract_z
_atom_site_U_iso_or_equiv
_atom_site_adp_type
_atom_site_calc_flag
_atom_site_refinement_flags
_atom_site_occupancy
Cu Cu1 0.22488(4) 0.59328(4) 0.30915(4) 0.03150(18) Uani d . 1
Cu Cu2 0.28782(4) 0.41861(4) 0.46588(4) 0.03647(19) Uani d . 1
O O1 0.3838(2) 0.7739(2) 0.5713(2) 0.0438(9) Uani d . 1
O O2 0.2983(2) 0.6832(2) 0.4120(2) 0.0352(8) Uani d . 1
O O3 0.1096(2) 0.6710(2) 0.3377(2) 0.0392(8) Uani d . 1
O O4 0.19356(19) 0.5165(2) 0.4158(2) 0.0304(7) Uani d . 1
O O5W 0.3560(2) 0.5452(2) 0.5539(3) 0.0452(9) Uani d D 1
O O6W 0.1580(5) 0.9882(5) 0.3801(7) 0.138(3) Uani d D 1
N N1 0.2379(2) 0.6839(3) 0.2025(3) 0.0325(9) Uani d . 1
N N2 0.1402(2) 0.5160(3) 0.1842(3) 0.0353(9) Uani d . 1
N N3 0.2400(3) 0.3880(3) 0.5808(3) 0.0411(10) Uani d . 1
N N4 0.3881(3) 0.3180(3) 0.5377(3) 0.0473(11) Uani d . 1
N N5 0.2209(4) 0.3096(4) 0.3707(3) 0.0614(14) Uani d . 1
N N6 0.1723(3) 0.2499(4) 0.3811(4) 0.0616(14) Uani d . 1
N N7 0.1258(4) 0.1903(5) 0.3929(7) 0.134(3) Uani d . 1
N N8 0.3252(3) 0.4832(3) 0.3445(3) 0.0370(9) Uani d . 1
N N9 0.3824(3) 0.4609(3) 0.3142(3) 0.0497(11) Uani d . 1
N N10 0.4393(4) 0.4366(5) 0.2847(5) 0.094(2) Uani d . 1
C C1 0.3224(3) 0.7735(3) 0.3996(3) 0.0292(10) Uani d . 1
C C2 0.3684(3) 0.8273(3) 0.4848(4) 0.0358(11) Uani d . 1
C C3 0.3930(3) 0.9227(4) 0.4769(4) 0.0477(13) Uani d . 1
H H3 0.4214 0.9571 0.5338 0.057 Uiso calc R 1
C C4 0.3763(4) 0.9686(4) 0.3858(5) 0.0549(15) Uani d . 1
H H4 0.3930 1.0338 0.3816 0.066 Uiso calc R 1
C C5 0.3355(4) 0.9186(3) 0.3019(4) 0.0473(13) Uani d . 1
H H5 0.3256 0.9496 0.2406 0.057 Uiso calc R 1
C C6 0.3079(3) 0.8201(3) 0.3068(4) 0.0345(11) Uani d . 1
C C7 0.4359(4) 0.8197(5) 0.6593(4) 0.0646(18) Uani d . 1
H H7A 0.4902 0.8373 0.6493 0.097 Uiso calc R 1
H H7B 0.4446 0.7744 0.7139 0.097 Uiso calc R 1
H H7C 0.4078 0.8780 0.6736 0.097 Uiso calc R 1
C C8 0.2659(3) 0.7731(3) 0.2133(3) 0.0351(11) Uani d . 1
H H8 0.2585 0.8108 0.1560 0.042 Uiso calc R 1
C C9 0.1970(3) 0.6477(4) 0.1016(3) 0.0418(12) Uani d . 1
H H9A 0.2359 0.6047 0.0793 0.050 Uiso calc R 1
H H9B 0.1819 0.7027 0.0558 0.050 Uiso calc R 1
C C10 0.1179(3) 0.5917(4) 0.1052(4) 0.0413(12) Uani d . 1
H H10A 0.0760 0.6370 0.1184 0.050 Uiso calc R 1
H H10B 0.0929 0.5603 0.0416 0.050 Uiso calc R 1
C C11 0.1836(4) 0.4311(4) 0.1517(4) 0.0564(16) Uani d . 1
H H11A 0.1454 0.4007 0.0947 0.085 Uiso calc R 1
H H11B 0.1999 0.3838 0.2046 0.085 Uiso calc R 1
H H11C 0.2338 0.4540 0.1347 0.085 Uiso calc R 1
C C12 0.0606(4) 0.4801(4) 0.2041(4) 0.0552(15) Uani d . 1
H H12A 0.0330 0.5336 0.2282 0.083 Uiso calc R 1
H H12B 0.0740 0.4287 0.2531 0.083 Uiso calc R 1
H H12C 0.0229 0.4546 0.1439 0.083 Uiso calc R 1
C C13 0.1423(3) 0.5545(3) 0.4650(3) 0.0301(10) Uani d . 1
C C14 0.0934(3) 0.6376(3) 0.4233(3) 0.0341(11) Uani d . 1
C C15 0.0346(3) 0.6781(4) 0.4664(4) 0.0455(13) Uani d . 1
H H15 0.0013 0.7313 0.4363 0.055 Uiso calc R 1
C C16 0.0250(3) 0.6399(5) 0.5546(4) 0.0545(16) Uani d . 1
H H16 -0.0147 0.6676 0.5837 0.065 Uiso calc R 1
C C17 0.0733(3) 0.5619(5) 0.5986(4) 0.0510(14) Uani d . 1
H H17 0.0671 0.5379 0.6584 0.061 Uiso calc R 1
C C18 0.1334(3) 0.5161(4) 0.5550(4) 0.0404(12) Uani d . 1
C C19 0.0756(4) 0.7652(4) 0.2999(5) 0.0628(17) Uani d . 1
H H19A 0.0143 0.7616 0.2785 0.094 Uiso calc R 1
H H19B 0.0970 0.7830 0.2447 0.094 Uiso calc R 1
H H19C 0.0928 0.8140 0.3512 0.094 Uiso calc R 1
C C20 0.1824(3) 0.4335(4) 0.6068(4) 0.0444(13) Uani d . 1
H H20 0.1701 0.4122 0.6645 0.053 Uiso calc R 1
C C21 0.2859(4) 0.3068(5) 0.6420(5) 0.0649(18) Uani d . 1
H H21A 0.2825 0.3137 0.7098 0.078 Uiso calc R 1
H H21B 0.2604 0.2440 0.6163 0.078 Uiso calc R 1
C C22 0.3736(5) 0.3103(6) 0.6392(6) 0.089(2) Uani d . 1
H H22A 0.4022 0.2512 0.6711 0.107 Uiso calc R 1
H H22B 0.4009 0.3664 0.6783 0.107 Uiso calc R 1
C C23 0.4751(4) 0.3570(5) 0.5539(6) 0.087(2) Uani d . 1
H H23A 0.5143 0.3174 0.6027 0.130 Uiso calc R 1
H H23B 0.4769 0.4239 0.5770 0.130 Uiso calc R 1
H H23C 0.4909 0.3551 0.4927 0.130 Uiso calc R 1
C C24 0.3826(6) 0.2214(5) 0.4905(7) 0.121(4) Uani d . 1
H H24A 0.3864 0.2290 0.4237 0.182 Uiso calc R 1
H H24B 0.3289 0.1911 0.4896 0.182 Uiso calc R 1
H H24C 0.4287 0.1805 0.5271 0.182 Uiso calc R 1
H H5WA 0.339(5) 0.595(4) 0.516(5) 0.146 Uiso d D 1
H H5WB 0.398(4) 0.564(5) 0.603(4) 0.146 Uiso d D 1
H H6WB 0.193(5) 0.960(5) 0.351(7) 0.146 Uiso d D 1
H H6WA 0.163(6) 1.0516(10) 0.377(8) 0.146 Uiso d D 1

loop_
_atom_site_aniso_label
_atom_site_aniso_U_11
_atom_site_aniso_U_22
_atom_site_aniso_U_33
_atom_site_aniso_U_12
_atom_site_aniso_U_13
_atom_site_aniso_U_23
Cu1 0.0369(3) 0.0282(3) 0.0286(3) -0.0004(2) 0.0074(2) 0.0004(2)
Cu2 0.0433(4) 0.0298(3) 0.0350(3) 0.0013(3) 0.0084(3) 0.0036(2)
O1 0.047(2) 0.045(2) 0.0332(19) -0.0109(16) 0.0007(16) -0.0076(16)
O2 0.0448(19) 0.0294(17) 0.0280(17) -0.0084(14) 0.0039(15) 0.0026(14)
O3 0.0408(19) 0.0353(18) 0.042(2) 0.0120(15) 0.0128(16) 0.0020(15)
O4 0.0332(17) 0.0309(17) 0.0282(17) 0.0033(13) 0.0104(14) 0.0050(13)
O5W 0.054(2) 0.037(2) 0.038(2) -0.0076(17) 0.0005(17) 0.0050(16)
O6W 0.136(6) 0.104(5) 0.193(8) -0.007(5) 0.078(5) -0.027(6)
N1 0.035(2) 0.031(2) 0.029(2) 0.0001(17) 0.0049(17) 0.0046(16)
N2 0.044(2) 0.033(2) 0.026(2) -0.0020(18) 0.0043(18) -0.0004(17)
N3 0.054(3) 0.036(2) 0.033(2) -0.004(2) 0.011(2) 0.0099(18)
N4 0.053(3) 0.038(2) 0.045(3) 0.009(2) 0.005(2) 0.010(2)
N5 0.088(4) 0.041(3) 0.044(3) -0.011(3) 0.000(3) -0.003(2)
N6 0.046(3) 0.037(3) 0.088(4) 0.005(2) -0.004(3) 0.001(3)
N7 0.075(5) 0.067(5) 0.252(10) -0.018(4) 0.034(6) 0.017(6)
N8 0.038(2) 0.037(2) 0.040(2) 0.0066(18) 0.017(2) 0.0013(18)
N9 0.059(3) 0.040(3) 0.055(3) 0.005(2) 0.023(3) 0.003(2)
N10 0.103(5) 0.099(5) 0.103(5) 0.030(4) 0.067(4) 0.012(4)
C1 0.026(2) 0.025(2) 0.036(3) 0.0001(18) 0.008(2) -0.0030(19)
C2 0.039(3) 0.032(3) 0.037(3) 0.000(2) 0.011(2) -0.001(2)
C3 0.049(3) 0.038(3) 0.053(3) -0.013(2) 0.008(3) -0.014(3)
C4 0.068(4) 0.031(3) 0.068(4) -0.016(3) 0.022(3) -0.005(3)
C5 0.064(4) 0.032(3) 0.051(3) -0.005(2) 0.024(3) 0.007(2)
C6 0.036(3) 0.026(2) 0.041(3) -0.002(2) 0.011(2) 0.002(2)
C7 0.057(4) 0.087(5) 0.041(3) -0.030(3) -0.003(3) -0.006(3)
C8 0.038(3) 0.036(3) 0.034(3) 0.002(2) 0.014(2) 0.006(2)
C9 0.058(3) 0.039(3) 0.028(3) -0.006(2) 0.011(2) 0.003(2)
C10 0.044(3) 0.048(3) 0.029(2) 0.000(2) 0.003(2) -0.002(2)
C11 0.083(5) 0.040(3) 0.039(3) 0.004(3) 0.005(3) -0.008(2)
C12 0.052(3) 0.058(4) 0.050(3) -0.024(3) 0.006(3) -0.003(3)
C13 0.024(2) 0.036(3) 0.029(2) -0.0091(19) 0.0049(19) -0.009(2)
C14 0.030(2) 0.038(3) 0.033(3) -0.005(2) 0.005(2) -0.010(2)
C15 0.032(3) 0.050(3) 0.056(4) -0.002(2) 0.014(3) -0.016(3)
C16 0.043(3) 0.070(4) 0.057(4) -0.006(3) 0.024(3) -0.025(3)
C17 0.044(3) 0.075(4) 0.038(3) -0.015(3) 0.018(3) -0.015(3)
C18 0.036(3) 0.050(3) 0.039(3) -0.015(2) 0.016(2) -0.011(2)
C19 0.073(4) 0.049(4) 0.065(4) 0.027(3) 0.016(3) 0.015(3)
C20 0.047(3) 0.056(3) 0.031(3) -0.018(3) 0.012(2) 0.004(2)
C21 0.080(5) 0.062(4) 0.057(4) 0.004(3) 0.025(4) 0.028(3)
C22 0.087(6) 0.089(6) 0.086(6) 0.028(4) 0.013(4) 0.050(4)
C23 0.047(4) 0.071(5) 0.139(7) 0.019(3) 0.018(4) 0.016(5)
C24 0.122(7) 0.062(5) 0.142(8) 0.048(5) -0.027(6) -0.029(5)

loop_
_atom_type_symbol
_atom_type_description
_atom_type_scat_dispersion_real
_atom_type_scat_dispersion_imag
_atom_type_scat_source
C C 0.0033 0.0016 'International Tables Vol C Tables 4.2.6.8 and 6.1.1.4'
H H 0.0000 0.0000 'International Tables Vol C Tables 4.2.6.8 and 6.1.1.4'
N N 0.0061 0.0033 'International Tables Vol C Tables 4.2.6.8 and 6.1.1.4'
O O 0.0106 0.0060 'International Tables Vol C Tables 4.2.6.8 and 6.1.1.4'
Cu Cu 0.3201 1.2651 'International Tables Vol C Tables 4.2.6.8 and 6.1.1.4'

loop_
_geom_angle_atom_site_label_1
_geom_angle_atom_site_label_2
_geom_angle_atom_site_label_3
_geom_angle
N1 Cu1 O4 169.90(14)
N1 Cu1 O2 90.00(14)
O4 Cu1 O2 90.10(12)
N1 Cu1 N8 111.68(15)
O4 Cu1 N8 78.43(14)
O2 Cu1 N8 89.51(14)
N1 Cu1 N2 82.33(15)
O4 Cu1 N2 96.73(13)
O2 Cu1 N2 171.31(13)
N8 Cu1 N2 97.11(15)
N1 Cu1 O3 96.18(14)
O4 Cu1 O3 73.73(12)
O2 Cu1 O3 87.11(13)
N8 Cu1 O3 151.94(14)
N2 Cu1 O3 89.64(14)
O4 Cu2 N3 89.51(15)
O4 Cu2 N5 91.72(17)
N3 Cu2 N5 96.77(19)
O4 Cu2 N8 78.84(13)
N3 Cu2 N8 166.90(16)
N5 Cu2 N8 89.60(18)
O4 Cu2 N4 172.95(15)
N3 Cu2 N4 84.47(17)
N5 Cu2 N4 92.64(19)
N8 Cu2 N4 106.72(16)
O4 Cu2 O5W 84.30(13)
N3 Cu2 O5W 87.57(15)
N5 Cu2 O5W 174.10(16)
N8 Cu2 O5W 85.36(14)
N4 Cu2 O5W 91.76(15)
C2 O1 C7 117.0(4)
C1 O2 Cu1 127.7(3)
C14 O3 C19 118.0(4)
C14 O3 Cu1 111.4(3)
C19 O3 Cu1 126.8(3)
C13 O4 Cu1 120.9(3)
C13 O4 Cu2 127.3(3)
Cu1 O4 Cu2 106.29(14)
Cu2 O5W H5WA 104(5)
Cu2 O5W H5WB 146(5)
H5WA O5W H5WB 109(8)
H6WB O6W H6WA 109(8)
C8 N1 C9 118.6(4)
C8 N1 Cu1 126.8(3)
C9 N1 Cu1 113.8(3)
C12 N2 C10 108.8(4)
C12 N2 C11 108.5(4)
C10 N2 C11 110.4(4)
C12 N2 Cu1 113.6(3)
C10 N2 Cu1 103.8(3)
C11 N2 Cu1 111.7(3)
C20 N3 C21 119.9(5)
C20 N3 Cu2 127.8(4)
C21 N3 Cu2 112.1(4)
C24 N4 C23 109.3(6)
C24 N4 C22 111.1(6)
C23 N4 C22 105.6(5)
C24 N4 Cu2 114.3(4)
C23 N4 Cu2 114.7(4)
C22 N4 Cu2 101.1(3)
N6 N5 Cu2 131.6(5)
N7 N6 N5 178.5(7)
N9 N8 Cu2 127.7(4)
N9 N8 Cu1 136.3(4)
Cu2 N8 Cu1 96.01(16)
N10 N9 N8 178.5(6)
O2 C1 C6 124.1(4)
O2 C1 C2 118.3(4)
C6 C1 C2 117.6(4)
C3 C2 O1 125.6(4)
C3 C2 C1 121.0(5)
O1 C2 C1 113.4(4)
C2 C3 C4 120.9(5)
C2 C3 H3 119.5
C4 C3 H3 119.5
C5 C4 C3 120.0(5)
C5 C4 H4 120.0
C3 C4 H4 120.0
C4 C5 C6 120.9(5)
C4 C5 H5 119.5
C6 C5 H5 119.5
C1 C6 C5 119.5(4)
C1 C6 C8 123.9(4)
C5 C6 C8 116.6(4)
O1 C7 H7A 109.5
O1 C7 H7B 109.5
H7A C7 H7B 109.5
O1 C7 H7C 109.5
H7A C7 H7C 109.5
H7B C7 H7C 109.5
N1 C8 C6 125.7(4)
N1 C8 H8 117.1
C6 C8 H8 117.1
N1 C9 C10 107.5(4)
N1 C9 H9A 110.2
C10 C9 H9A 110.2
N1 C9 H9B 110.2
C10 C9 H9B 110.2
H9A C9 H9B 108.5
N2 C10 C9 109.8(4)
N2 C10 H10A 109.7
C9 C10 H10A 109.7
N2 C10 H10B 109.7
C9 C10 H10B 109.7
H10A C10 H10B 108.2
N2 C11 H11A 109.5
N2 C11 H11B 109.5
H11A C11 H11B 109.5
N2 C11 H11C 109.5
H11A C11 H11C 109.5
H11B C11 H11C 109.5
N2 C12 H12A 109.5
N2 C12 H12B 109.5
H12A C12 H12B 109.5
N2 C12 H12C 109.5
H12A C12 H12C 109.5
H12B C12 H12C 109.5
O4 C13 C18 123.9(4)
O4 C13 C14 117.4(4)
C18 C13 C14 118.8(4)
O3 C14 C15 125.0(5)
O3 C14 C13 113.8(4)
C15 C14 C13 121.2(5)
C14 C15 C16 120.1(5)
C14 C15 H15 119.9
C16 C15 H15 119.9
C17 C16 C15 120.2(5)
C17 C16 H16 119.9
C15 C16 H16 119.9
C16 C17 C18 121.5(5)
C16 C17 H17 119.3
C18 C17 H17 119.3
C13 C18 C17 118.2(5)
C13 C18 C20 123.8(5)
C17 C18 C20 118.0(5)
O3 C19 H19A 109.5
O3 C19 H19B 109.5
H19A C19 H19B 109.5
O3 C19 H19C 109.5
H19A C19 H19C 109.5
H19B C19 H19C 109.5
N3 C20 C18 125.9(5)
N3 C20 H20 117.1
C18 C20 H20 117.1
C22 C21 N3 108.0(5)
C22 C21 H21A 110.1
N3 C21 H21A 110.1
C22 C21 H21B 110.1
N3 C21 H21B 110.1
H21A C21 H21B 108.4
C21 C22 N4 116.0(6)
C21 C22 H22A 108.3
N4 C22 H22A 108.3
C21 C22 H22B 108.3
N4 C22 H22B 108.3
H22A C22 H22B 107.4
N4 C23 H23A 109.5
N4 C23 H23B 109.5
H23A C23 H23B 109.5
N4 C23 H23C 109.5
H23A C23 H23C 109.5
H23B C23 H23C 109.5
N4 C24 H24A 109.5
N4 C24 H24B 109.5
H24A C24 H24B 109.5
N4 C24 H24C 109.5
H24A C24 H24C 109.5
H24B C24 H24C 109.5

loop_
_geom_bond_atom_site_label_1
_geom_bond_atom_site_label_2
_geom_bond_distance
Cu1 N1 1.987(4)
Cu1 O4 1.995(3)
Cu1 O2 2.010(3)
Cu1 N8 2.163(4)
Cu1 N2 2.176(4)
Cu1 O3 2.275(3)
Cu2 O4 2.001(3)
Cu2 N3 2.010(4)
Cu2 N5 2.085(5)
Cu2 N8 2.140(4)
Cu2 N4 2.150(4)
Cu2 O5W 2.222(3)
O1 C2 1.373(6)
O1 C7 1.431(6)
O2 C1 1.310(5)
O3 C14 1.372(6)
O3 C19 1.432(6)
O4 C13 1.319(5)
O5W H5WA 0.86(6)
O5W H5WB 0.86(6)
O6W H6WB 0.87(8)
O6W H6WA 0.866(10)
N1 C8 1.285(6)
N1 C9 1.472(6)
N2 C12 1.476(6)
N2 C10 1.478(6)
N2 C11 1.483(6)
N3 C20 1.253(7)
N3 C21 1.467(7)
N4 C24 1.456(8)
N4 C23 1.466(7)
N4 C22 1.506(8)
N5 N6 1.166(7)
N6 N7 1.146(7)
N8 N9 1.161(6)
N9 N10 1.157(7)
C1 C6 1.405(6)
C1 C2 1.422(6)
C2 C3 1.366(6)
C3 C4 1.377(8)
C3 H3 0.9300
C4 C5 1.360(7)
C4 H4 0.9300
C5 C6 1.414(6)
C5 H5 0.9300
C6 C8 1.448(6)
C7 H7A 0.9600
C7 H7B 0.9600
C7 H7C 0.9600
C8 H8 0.9300
C9 C10 1.503(7)
C9 H9A 0.9700
C9 H9B 0.9700
C10 H10A 0.9700
C10 H10B 0.9700
C11 H11A 0.9600
C11 H11B 0.9600
C11 H11C 0.9600
C12 H12A 0.9600
C12 H12B 0.9600
C12 H12C 0.9600
C13 C18 1.407(6)
C13 C14 1.409(7)
C14 C15 1.373(6)
C15 C16 1.387(7)
C15 H15 0.9300
C16 C17 1.358(8)
C16 H16 0.9300
C17 C18 1.425(7)
C17 H17 0.9300
C18 C20 1.448(7)
C19 H19A 0.9600
C19 H19B 0.9600
C19 H19C 0.9600
C20 H20 0.9300
C21 C22 1.437(9)
C21 H21A 0.9700
C21 H21B 0.9700
C22 H22A 0.9700
C22 H22B 0.9700
C23 H23A 0.9600
C23 H23B 0.9600
C23 H23C 0.9600
C24 H24A 0.9600
C24 H24B 0.9600
C24 H24C 0.9600

loop_
_geom_hbond_atom_site_label_D
_geom_hbond_atom_site_label_H
_geom_hbond_atom_site_label_A
_geom_hbond_site_symmetry_A
_geom_hbond_distance_DH
_geom_hbond_distance_HA
_geom_hbond_distance_DA
_geom_hbond_angle_DHA
O5W H5WB N10 3_666 0.86(6) 2.69(4) 3.481(8) 155(8)
O5W H5WA O1 . 0.86(6) 2.59(6) 3.129(5) 122(6)
O5W H5WA O2 . 0.86(6) 1.86(6) 2.702(4) 167(8)
